data_1570833
loop_
_publ_author_name
'Mirabal, Rafael A.'
'Buratynski, Javan A.'
'Scott, Ryan J.'
'Schipper, Derek J.'

_publ_section_title
;
 A palladium precatalyst for direct arylation polymerization
;
_journal_issue 9
_journal_name_full 'Polymer Chemistry'
_journal_page_first 847
_journal_page_last 852
_journal_paper_doi 10.1039/D3PY00878A
_journal_volume 15
_journal_year 2024
_chemical_formula_moiety 'C34 H34 N O6 P Pd S. 1.5 H2 O'
_chemical_formula_sum 'C34 H34 N O6 P Pd S'
_chemical_formula_weight 722.05
_space_group_crystal_system monoclinic
_space_group_IT_number 15
_space_group_name_Hall '-C 2yc'
_space_group_name_H-M_alt 'C 1 2/c 1'
_atom_sites_solution_hydrogens mixed
_audit_creation_method SHELXL-2018/3
_audit_update_record
;
2021-04-23 deposited with the CCDC.	2024-01-19 downloaded from the CCDC.
;
_cell_angle_alpha 90
_cell_angle_beta 109.1286(17)
_cell_angle_gamma 90
_cell_formula_units_Z 8
_cell_length_a 27.2958(11)
_cell_length_b 10.3051(4)
_cell_length_c 25.7535(10)
_cell_measurement_reflns_used 867
_cell_measurement_temperature 296(2)
_cell_measurement_theta_max 30.0
_cell_measurement_theta_min 1.5
_cell_volume 6844.1(5)
_computing_cell_refinement 'SMART, 'Bruker APEX II'
_computing_data_collection 'Bruker kappa APEX II'
_computing_data_reduction 'SAINT, 'Bruker APEX II'
_computing_molecular_graphics Mercury
_computing_structure_refinement 'SHELXL-2018 (Sheldrick, 2018)'
_computing_structure_solution 'SHELXL-2018 (Sheldrick, 2018)'
_diffrn_ambient_temperature 296(2)
_diffrn_measured_fraction_theta_full 0.998
_diffrn_measured_fraction_theta_max 0.998
_diffrn_measurement_device_type 'BRUKER kappa APEX II'
_diffrn_measurement_method 'Omega and phi scan'
_diffrn_radiation_monochromator graphite
_diffrn_radiation_source 'fine-focus sealed tube'
_diffrn_radiation_type MoK\a
_diffrn_radiation_wavelength 0.71073
_diffrn_reflns_av_R_equivalents 0.0397
_diffrn_reflns_av_unetI/netI 0.0540
_diffrn_reflns_Laue_measured_fraction_full 0.998
_diffrn_reflns_Laue_measured_fraction_max 0.998
_diffrn_reflns_limit_h_max 31
_diffrn_reflns_limit_h_min -33
_diffrn_reflns_limit_k_max 10
_diffrn_reflns_limit_k_min -12
_diffrn_reflns_limit_l_max 29
_diffrn_reflns_limit_l_min -31
_diffrn_reflns_number 6711
_diffrn_reflns_point_group_measured_fraction_full 0.998
_diffrn_reflns_point_group_measured_fraction_max 0.998
_diffrn_reflns_theta_full 25.242
_diffrn_reflns_theta_max 25.999
_diffrn_reflns_theta_min 1.579
_diffrn_standards_decay_% 0
_diffrn_standards_interval_time 3
_diffrn_standards_number 3
_exptl_absorpt_coefficient_mu 0.693
_exptl_absorpt_correction_T_max 0.745986
_exptl_absorpt_correction_T_min 0.662756
_exptl_absorpt_correction_type multi-scan
_exptl_absorpt_process_details SADABS
_exptl_crystal_colour yellow
_exptl_crystal_density_diffrn 1.401
_exptl_crystal_description Plate
_exptl_crystal_F_000 2960
_exptl_crystal_size_max 0.140
_exptl_crystal_size_mid 0.112
_exptl_crystal_size_min 0.040
_refine_diff_density_max 0.914
_refine_diff_density_min -0.409
_refine_diff_density_rms 0.079
_refine_ls_extinction_method none
_refine_ls_goodness_of_fit_ref 1.326
_refine_ls_hydrogen_treatment mixed
_refine_ls_matrix_type full
_refine_ls_number_parameters 403
_refine_ls_number_reflns 6711
_refine_ls_number_restraints 2
_refine_ls_restrained_S_all 1.326
_refine_ls_R_factor_all 0.0715
_refine_ls_R_factor_gt 0.0424
_refine_ls_shift/su_max 0.003
_refine_ls_shift/su_mean 0.000
_refine_ls_structure_factor_coef Fsqd
_refine_ls_weighting_details 'w=1/[\s^2^(Fo^2^)+(0.0257P)^2^] where P=(Fo^2^+2Fc^2^)/3'
_refine_ls_weighting_scheme calc
_refine_ls_wR_factor_gt 0.0802
_refine_ls_wR_factor_ref 0.0847
_reflns_Friedel_coverage 0.000
_reflns_number_gt 4692
_reflns_number_total 6711
_reflns_threshold_expression 'I > 2\s(I)'
_cod_data_source_file d3py00878a2.cif
_cod_data_source_block twin4_sq
_cod_depositor_comments 'Adding full bibliography for 1570833.cif.'
_cod_original_sg_symbol_H-M 'C 2/c'
_cod_database_code 1570833
_shelx_shelxl_version_number 2018/3
_shelx_space_group_comment
;
The symmetry employed for this shelxl refinement is uniquely defined
by the following loop, which should always be used as a source of
symmetry information in preference to the above space-group names.
They are only intended as comments.
;
_shelx_estimated_absorpt_t_min 0.909
_shelx_estimated_absorpt_t_max 0.973

loop_
_space_group_symop_operation_xyz
'x, y, z'
'-x, y, -z+1/2'
'x+1/2, y+1/2, z'
'-x+1/2, y+1/2, -z+1/2'
'-x, -y, -z'
'x, -y, z-1/2'
'-x+1/2, -y+1/2, -z'
'x+1/2, -y+1/2, z-1/2'

loop_
_atom_site_label
_atom_site_type_symbol
_atom_site_fract_x
_atom_site_fract_y
_atom_site_fract_z
_atom_site_U_iso_or_equiv
_atom_site_adp_type
_atom_site_occupancy
_atom_site_site_symmetry_order
_atom_site_calc_flag
_atom_site_refinement_flags_posn
_atom_site_refinement_flags_adp
_atom_site_refinement_flags_occupancy
_atom_site_disorder_assembly
_atom_site_disorder_group
Pd1 Pd 0.61094(2) 0.77555(2) 0.54646(2) 0.03300(10) Uani 1 1 d . . . . .
P1 P 0.66377(3) 0.64639(8) 0.61372(3) 0.0298(2) Uani 1 1 d . . . . .
S1 S 0.57455(4) 0.99909(9) 0.61735(4) 0.0431(2) Uani 1 1 d . . . . .
N1 N 0.56740(12) 0.9043(3) 0.48610(12) 0.0413(8) Uani 1 1 d D . . . .
H1A H 0.5584(13) 0.968(3) 0.5045(13) 0.050 Uiso 1 1 d D U . . .
H1B H 0.5360(9) 0.877(3) 0.4654(13) 0.050 Uiso 1 1 d D U . . .
O1 O 0.75027(9) 0.5600(2) 0.71049(9) 0.0470(7) Uani 1 1 d . . . . .
O2 O 0.56990(9) 0.4950(2) 0.60183(10) 0.0502(7) Uani 1 1 d . . . . .
O3 O 0.71747(9) 0.5854(2) 0.53679(10) 0.0428(6) Uani 1 1 d . . . . .
O4 O 0.59289(11) 1.0828(3) 0.66397(10) 0.0682(9) Uani 1 1 d . . . . .
O5 O 0.54579(9) 1.0661(2) 0.56707(9) 0.0508(7) Uani 1 1 d . . . . .
O6 O 0.61697(8) 0.9199(2) 0.61075(9) 0.0427(6) Uani 1 1 d . . . . .
C1 C 0.72421(12) 0.7320(3) 0.64860(13) 0.0320(8) Uani 1 1 d . . . . .
C2 C 0.73400(14) 0.8524(3) 0.63040(14) 0.0376(9) Uani 1 1 d . . . . .
H2A H 0.709468 0.889532 0.599982 0.045 Uiso 1 1 calc R U . . .
C3 C 0.77924(15) 0.9184(4) 0.65629(15) 0.0473(10) Uani 1 1 d . . . . .
H3A H 0.784830 0.999840 0.643739 0.057 Uiso 1 1 calc R U . . .
C4 C 0.81637(14) 0.8633(4) 0.70099(16) 0.0460(10) Uani 1 1 d . . . . .
H4B H 0.847124 0.907458 0.718244 0.055 Uiso 1 1 calc R U . . .
C5 C 0.80810(14) 0.7441(4) 0.71998(15) 0.0438(10) Uani 1 1 d . . . . .
H5B H 0.833135 0.707600 0.750188 0.053 Uiso 1 1 calc R U . . .
C6 C 0.76207(13) 0.6771(3) 0.69401(13) 0.0355(8) Uani 1 1 d . . . . .
C7 C 0.78874(16) 0.4921(4) 0.75123(18) 0.0731(14) Uani 1 1 d . . . . .
H7A H 0.774810 0.411256 0.758632 0.110 Uiso 1 1 calc R U . . .
H7B H 0.817603 0.475343 0.738687 0.110 Uiso 1 1 calc R U . . .
H7C H 0.800093 0.543075 0.784214 0.110 Uiso 1 1 calc R U . . .
C8 C 0.63141(13) 0.6238(3) 0.66507(13) 0.0332(8) Uani 1 1 d . . . . .
C9 C 0.64760(15) 0.6888(3) 0.71502(15) 0.0436(9) Uani 1 1 d . . . . .
H9A H 0.677747 0.738247 0.724619 0.052 Uiso 1 1 calc R U . . .
C10 C 0.61935(18) 0.6805(4) 0.75051(16) 0.0565(11) Uani 1 1 d . . . . .
H10A H 0.630656 0.724556 0.783854 0.068 Uiso 1 1 calc R U . . .
C11 C 0.57513(17) 0.6088(4) 0.73736(18) 0.0601(12) Uani 1 1 d . . . . .
H11A H 0.556287 0.604492 0.761556 0.072 Uiso 1 1 calc R U . . .
C12 C 0.55831(15) 0.5428(4) 0.68844(18) 0.0547(11) Uani 1 1 d . . . . .
H12A H 0.528678 0.491598 0.679959 0.066 Uiso 1 1 calc R U . . .
C13 C 0.58528(14) 0.5525(3) 0.65203(15) 0.0390(9) Uani 1 1 d . . . . .
C14 C 0.53951(16) 0.3778(4) 0.59427(19) 0.0715(14) Uani 1 1 d . . . . .
H14A H 0.531489 0.348237 0.557056 0.107 Uiso 1 1 calc R U . . .
H14B H 0.558893 0.312106 0.618952 0.107 Uiso 1 1 calc R U . . .
H14C H 0.507912 0.394953 0.601770 0.107 Uiso 1 1 calc R U . . .
C15 C 0.68408(13) 0.4860(3) 0.59934(13) 0.0324(8) Uani 1 1 d . . . . .
C16 C 0.67543(14) 0.3743(3) 0.62582(14) 0.0425(9) Uani 1 1 d . . . . .
H16A H 0.661138 0.382052 0.653869 0.051 Uiso 1 1 calc R U . . .
C17 C 0.68763(16) 0.2529(3) 0.61122(17) 0.0530(11) Uani 1 1 d . . . . .
H17A H 0.681696 0.179124 0.629103 0.064 Uiso 1 1 calc R U . . .
C18 C 0.70869(17) 0.2431(4) 0.56983(19) 0.0622(12) Uani 1 1 d . . . . .
H18A H 0.716048 0.161346 0.558950 0.075 Uiso 1 1 calc R U . . .
C19 C 0.71914(16) 0.3509(4) 0.54411(16) 0.0549(11) Uani 1 1 d . . . . .
H19A H 0.734201 0.342315 0.516701 0.066 Uiso 1 1 calc R U . . .
C20 C 0.70713(13) 0.4725(3) 0.55922(14) 0.0371(9) Uani 1 1 d . . . . .
C21 C 0.73048(16) 0.5767(4) 0.48772(16) 0.0589(11) Uani 1 1 d . . . . .
H21A H 0.736765 0.662082 0.476398 0.088 Uiso 1 1 calc R U . . .
H21B H 0.761123 0.524739 0.494357 0.088 Uiso 1 1 calc R U . . .
H21C H 0.702334 0.537370 0.459297 0.088 Uiso 1 1 calc R U . . .
C22 C 0.59928(13) 0.9428(4) 0.45385(14) 0.0404(9) Uani 1 1 d . . . . .
C23 C 0.61079(16) 1.0716(4) 0.44924(16) 0.0560(11) Uani 1 1 d . . . . .
H23A H 0.598361 1.134667 0.467558 0.067 Uiso 1 1 calc R U . . .
C24 C 0.64041(17) 1.1070(4) 0.41784(19) 0.0664(13) Uani 1 1 d . . . . .
H24A H 0.648036 1.194012 0.414643 0.080 Uiso 1 1 calc R U . . .
C25 C 0.65881(17) 1.0135(5) 0.39107(18) 0.0699(13) Uani 1 1 d . . . . .
H25A H 0.678598 1.037493 0.369312 0.084 Uiso 1 1 calc R U . . .
C26 C 0.64815(15) 0.8843(4) 0.39622(16) 0.0546(11) Uani 1 1 d . . . . .
H26A H 0.661240 0.822140 0.378109 0.066 Uiso 1 1 calc R U . . .
C27 C 0.61838(14) 0.8451(4) 0.42775(14) 0.0410(9) Uani 1 1 d . . . . .
C28 C 0.60675(13) 0.7067(4) 0.43413(15) 0.0409(9) Uani 1 1 d . . . . .
C29 C 0.59893(15) 0.6234(4) 0.38924(16) 0.0557(11) Uani 1 1 d . . . . .
H29A H 0.601527 0.656041 0.356572 0.067 Uiso 1 1 calc R U . . .
C30 C 0.58750(17) 0.4944(5) 0.39242(18) 0.0649(13) Uani 1 1 d . . . . .
H30A H 0.582863 0.440280 0.362302 0.078 Uiso 1 1 calc R U . . .
C31 C 0.58302(16) 0.4465(4) 0.43967(17) 0.0611(12) Uani 1 1 d . . . . .
H31A H 0.574669 0.359579 0.441697 0.073 Uiso 1 1 calc R U . . .
C32 C 0.59084(14) 0.5267(4) 0.48520(15) 0.0463(10) Uani 1 1 d . . . . .
H32A H 0.587647 0.492614 0.517378 0.056 Uiso 1 1 calc R U . . .
C33 C 0.60325(13) 0.6558(4) 0.48326(13) 0.0374(9) Uani 1 1 d . . . . .
C34 C 0.53081(16) 0.8862(4) 0.6294(2) 0.0794(15) Uani 1 1 d . . . . .
H34A H 0.518205 0.829403 0.598325 0.119 Uiso 1 1 calc R U . . .
H34B H 0.548245 0.836189 0.661609 0.119 Uiso 1 1 calc R U . . .
H34C H 0.502187 0.931754 0.634842 0.119 Uiso 1 1 calc R U . . .

loop_
_atom_site_aniso_label
_atom_site_aniso_U_11
_atom_site_aniso_U_22
_atom_site_aniso_U_33
_atom_site_aniso_U_23
_atom_site_aniso_U_13
_atom_site_aniso_U_12
Pd1 0.03655(17) 0.02925(16) 0.03051(16) -0.00089(12) 0.00733(12) 0.00551(12)
P1 0.0339(5) 0.0259(5) 0.0292(5) -0.0009(4) 0.0096(4) 0.0023(4)
S1 0.0417(6) 0.0418(6) 0.0427(6) -0.0043(4) 0.0097(5) 0.0116(4)
N1 0.0378(19) 0.046(2) 0.040(2) 0.0004(14) 0.0127(16) 0.0147(16)
O1 0.0474(16) 0.0348(16) 0.0461(16) 0.0145(12) -0.0021(13) 0.0005(12)
O2 0.0470(17) 0.0544(18) 0.0490(17) -0.0102(13) 0.0153(13) -0.0152(13)
O3 0.0541(16) 0.0368(16) 0.0460(16) 0.0027(11) 0.0281(13) 0.0047(11)
O4 0.075(2) 0.070(2) 0.0472(18) -0.0258(14) 0.0027(15) 0.0242(15)
O5 0.0525(17) 0.0481(17) 0.0446(16) -0.0026(12) 0.0062(13) 0.0166(12)
O6 0.0430(15) 0.0432(16) 0.0390(15) -0.0073(11) 0.0094(12) 0.0128(11)
C1 0.036(2) 0.029(2) 0.0309(19) -0.0025(15) 0.0120(16) 0.0012(15)
C2 0.044(2) 0.033(2) 0.037(2) 0.0026(16) 0.0135(18) 0.0015(17)
C3 0.053(3) 0.036(2) 0.055(3) -0.0018(18) 0.020(2) -0.0113(19)
C4 0.041(2) 0.048(3) 0.052(3) -0.0135(19) 0.019(2) -0.0150(19)
C5 0.040(2) 0.047(3) 0.039(2) -0.0084(17) 0.0062(18) -0.0025(18)
C6 0.038(2) 0.034(2) 0.033(2) -0.0015(15) 0.0101(17) 0.0027(16)
C7 0.064(3) 0.064(3) 0.077(3) 0.033(2) 0.003(3) 0.011(2)
C8 0.036(2) 0.030(2) 0.034(2) 0.0018(15) 0.0110(17) 0.0067(16)
C9 0.054(3) 0.037(2) 0.044(2) -0.0014(17) 0.022(2) 0.0016(17)
C10 0.075(3) 0.063(3) 0.036(2) -0.0053(19) 0.025(2) 0.005(2)
C11 0.061(3) 0.075(3) 0.056(3) 0.013(2) 0.035(2) 0.008(2)
C12 0.041(3) 0.065(3) 0.060(3) 0.011(2) 0.020(2) -0.003(2)
C13 0.040(2) 0.036(2) 0.041(2) 0.0001(17) 0.0141(19) 0.0034(17)
C14 0.061(3) 0.056(3) 0.090(4) -0.015(2) 0.016(3) -0.020(2)
C15 0.037(2) 0.025(2) 0.033(2) -0.0027(14) 0.0072(17) 0.0073(15)
C16 0.052(2) 0.036(2) 0.041(2) 0.0031(17) 0.0186(19) 0.0042(17)
C17 0.072(3) 0.029(3) 0.062(3) 0.0065(17) 0.027(2) 0.0065(19)
C18 0.081(3) 0.030(3) 0.081(3) -0.009(2) 0.034(3) 0.012(2)
C19 0.076(3) 0.037(3) 0.063(3) -0.006(2) 0.038(2) 0.009(2)
C20 0.039(2) 0.030(2) 0.040(2) -0.0015(16) 0.0098(18) 0.0049(16)
C21 0.075(3) 0.059(3) 0.050(3) 0.006(2) 0.032(2) 0.007(2)
C22 0.035(2) 0.043(3) 0.038(2) 0.0078(17) 0.0047(18) 0.0076(17)
C23 0.059(3) 0.047(3) 0.059(3) 0.010(2) 0.016(2) 0.013(2)
C24 0.067(3) 0.050(3) 0.083(3) 0.018(2) 0.026(3) -0.005(2)
C25 0.068(3) 0.083(4) 0.068(3) 0.016(3) 0.034(3) -0.003(3)
C26 0.062(3) 0.056(3) 0.051(3) 0.002(2) 0.026(2) 0.006(2)
C27 0.042(2) 0.051(3) 0.029(2) 0.0040(17) 0.0085(18) 0.0070(18)
C28 0.035(2) 0.048(3) 0.037(2) -0.0051(18) 0.0088(17) 0.0052(17)
C29 0.064(3) 0.064(3) 0.038(2) -0.010(2) 0.015(2) 0.008(2)
C30 0.082(3) 0.063(3) 0.044(3) -0.024(2) 0.012(2) 0.008(2)
C31 0.080(3) 0.039(3) 0.053(3) -0.012(2) 0.007(2) 0.003(2)
C32 0.055(3) 0.039(3) 0.035(2) -0.0044(17) 0.0024(19) 0.0031(18)
C33 0.039(2) 0.043(2) 0.025(2) -0.0043(16) 0.0038(16) 0.0034(17)
C34 0.053(3) 0.090(4) 0.101(4) 0.020(3) 0.031(3) 0.005(2)

loop_
_atom_type_symbol
_atom_type_description
_atom_type_scat_dispersion_real
_atom_type_scat_dispersion_imag
_atom_type_scat_source
C C 0.0033 0.0016 'International Tables Vol C Tables 4.2.6.8 and 6.1.1.4'
H H 0.0000 0.0000 'International Tables Vol C Tables 4.2.6.8 and 6.1.1.4'
N N 0.0061 0.0033 'International Tables Vol C Tables 4.2.6.8 and 6.1.1.4'
O O 0.0106 0.0060 'International Tables Vol C Tables 4.2.6.8 and 6.1.1.4'
P P 0.1023 0.0942 'International Tables Vol C Tables 4.2.6.8 and 6.1.1.4'
S S 0.1246 0.1234 'International Tables Vol C Tables 4.2.6.8 and 6.1.1.4'
Pd Pd -0.9988 1.0072 'International Tables Vol C Tables 4.2.6.8 and 6.1.1.4'

loop_
_geom_angle_atom_site_label_1
_geom_angle_atom_site_label_2
_geom_angle_atom_site_label_3
_geom_angle
_geom_angle_site_symmetry_1
_geom_angle_site_symmetry_3
_geom_angle_publ_flag
C33 Pd1 N1 84.48(13) . . ?
C33 Pd1 O6 175.21(12) . . ?
N1 Pd1 O6 90.84(10) . . ?
C33 Pd1 P1 97.45(10) . . ?
N1 Pd1 P1 175.47(10) . . ?
O6 Pd1 P1 87.14(6) . . ?
C15 P1 C1 104.62(15) . . ?
C15 P1 C8 106.45(16) . . ?
C1 P1 C8 106.14(15) . . ?
C15 P1 Pd1 122.26(11) . . ?
C1 P1 Pd1 109.61(11) . . ?
C8 P1 Pd1 106.74(11) . . ?
O4 S1 O5 113.64(16) . . ?
O4 S1 O6 111.07(15) . . ?
O5 S1 O6 112.16(14) . . ?
O4 S1 C34 108.7(2) . . ?
O5 S1 C34 105.73(19) . . ?
O6 S1 C34 104.97(19) . . ?
C22 N1 Pd1 107.4(2) . . ?
C22 N1 H1A 115(2) . . ?
Pd1 N1 H1A 105(2) . . ?
C22 N1 H1B 113(2) . . ?
Pd1 N1 H1B 116(2) . . ?
H1A N1 H1B 100(3) . . ?
C6 O1 C7 118.9(3) . . ?
C13 O2 C14 118.6(3) . . ?
C20 O3 C21 117.8(3) . . ?
S1 O6 Pd1 126.63(13) . . ?
C2 C1 C6 118.3(3) . . ?
C2 C1 P1 120.7(2) . . ?
C6 C1 P1 121.0(3) . . ?
C3 C2 C1 121.4(3) . . ?
C3 C2 H2A 119.3 . . ?
C1 C2 H2A 119.3 . . ?
C2 C3 C4 119.8(3) . . ?
C2 C3 H3A 120.1 . . ?
C4 C3 H3A 120.1 . . ?
C5 C4 C3 120.3(3) . . ?
C5 C4 H4B 119.8 . . ?
C3 C4 H4B 119.8 . . ?
C4 C5 C6 120.0(3) . . ?
C4 C5 H5B 120.0 . . ?
C6 C5 H5B 120.0 . . ?
O1 C6 C5 124.0(3) . . ?
O1 C6 C1 115.9(3) . . ?
C5 C6 C1 120.1(3) . . ?
O1 C7 H7A 109.5 . . ?
O1 C7 H7B 109.5 . . ?
H7A C7 H7B 109.5 . . ?
O1 C7 H7C 109.5 . . ?
H7A C7 H7C 109.5 . . ?
H7B C7 H7C 109.5 . . ?
C9 C8 C13 117.6(3) . . ?
C9 C8 P1 121.7(3) . . ?
C13 C8 P1 120.2(3) . . ?
C10 C9 C8 120.5(4) . . ?
C10 C9 H9A 119.7 . . ?
C8 C9 H9A 119.7 . . ?
C11 C10 C9 120.8(4) . . ?
C11 C10 H10A 119.6 . . ?
C9 C10 H10A 119.6 . . ?
C10 C11 C12 120.0(4) . . ?
C10 C11 H11A 120.0 . . ?
C12 C11 H11A 120.0 . . ?
C11 C12 C13 119.9(4) . . ?
C11 C12 H12A 120.1 . . ?
C13 C12 H12A 120.1 . . ?
O2 C13 C12 123.4(4) . . ?
O2 C13 C8 115.5(3) . . ?
C12 C13 C8 121.1(3) . . ?
O2 C14 H14A 109.5 . . ?
O2 C14 H14B 109.5 . . ?
H14A C14 H14B 109.5 . . ?
O2 C14 H14C 109.5 . . ?
H14A C14 H14C 109.5 . . ?
H14B C14 H14C 109.5 . . ?
C20 C15 C16 118.2(3) . . ?
C20 C15 P1 119.2(3) . . ?
C16 C15 P1 122.5(3) . . ?
C17 C16 C15 121.4(4) . . ?
C17 C16 H16A 119.3 . . ?
C15 C16 H16A 119.3 . . ?
C18 C17 C16 118.7(4) . . ?
C18 C17 H17A 120.7 . . ?
C16 C17 H17A 120.7 . . ?
C17 C18 C19 121.5(4) . . ?
C17 C18 H18A 119.2 . . ?
C19 C18 H18A 119.2 . . ?
C18 C19 C20 119.5(4) . . ?
C18 C19 H19A 120.3 . . ?
C20 C19 H19A 120.3 . . ?
O3 C20 C15 115.9(3) . . ?
O3 C20 C19 123.4(3) . . ?
C15 C20 C19 120.7(3) . . ?
O3 C21 H21A 109.5 . . ?
O3 C21 H21B 109.5 . . ?
H21A C21 H21B 109.5 . . ?
O3 C21 H21C 109.5 . . ?
H21A C21 H21C 109.5 . . ?
H21B C21 H21C 109.5 . . ?
C23 C22 C27 121.3(4) . . ?
C23 C22 N1 120.9(3) . . ?
C27 C22 N1 117.9(3) . . ?
C24 C23 C22 120.3(4) . . ?
C24 C23 H23A 119.9 . . ?
C22 C23 H23A 119.9 . . ?
C23 C24 C25 119.6(4) . . ?
C23 C24 H24A 120.2 . . ?
C25 C24 H24A 120.2 . . ?
C24 C25 C26 120.4(4) . . ?
C24 C25 H25A 119.8 . . ?
C26 C25 H25A 119.8 . . ?
C25 C26 C27 121.4(4) . . ?
C25 C26 H26A 119.3 . . ?
C27 C26 H26A 119.3 . . ?
C26 C27 C22 117.0(4) . . ?
C26 C27 C28 122.3(3) . . ?
C22 C27 C28 120.7(3) . . ?
C29 C28 C33 118.7(4) . . ?
C29 C28 C27 118.6(3) . . ?
C33 C28 C27 122.7(3) . . ?
C30 C29 C28 121.4(4) . . ?
C30 C29 H29A 119.3 . . ?
C28 C29 H29A 119.3 . . ?
C31 C30 C29 119.7(4) . . ?
C31 C30 H30A 120.2 . . ?
C29 C30 H30A 120.2 . . ?
C30 C31 C32 120.4(4) . . ?
C30 C31 H31A 119.8 . . ?
C32 C31 H31A 119.8 . . ?
C33 C32 C31 120.9(4) . . ?
C33 C32 H32A 119.5 . . ?
C31 C32 H32A 119.5 . . ?
C32 C33 C28 119.0(3) . . ?
C32 C33 Pd1 121.9(3) . . ?
C28 C33 Pd1 119.0(3) . . ?
S1 C34 H34A 109.5 . . ?
S1 C34 H34B 109.5 . . ?
H34A C34 H34B 109.5 . . ?
S1 C34 H34C 109.5 . . ?
H34A C34 H34C 109.5 . . ?
H34B C34 H34C 109.5 . . ?

loop_
_geom_bond_atom_site_label_1
_geom_bond_atom_site_label_2
_geom_bond_distance
_geom_bond_site_symmetry_2
_geom_bond_publ_flag
Pd1 C33 1.998(3) . ?
Pd1 N1 2.092(3) . ?
Pd1 O6 2.192(2) . ?
Pd1 P1 2.2836(9) . ?
P1 C15 1.819(3) . ?
P1 C1 1.827(3) . ?
P1 C8 1.830(3) . ?
S1 O4 1.429(2) . ?
S1 O5 1.450(2) . ?
S1 O6 1.471(2) . ?
S1 C34 1.766(4) . ?
N1 C22 1.442(5) . ?
N1 H1A 0.887(18) . ?
N1 H1B 0.893(18) . ?
O1 C6 1.352(4) . ?
O1 C7 1.404(4) . ?
O2 C13 1.358(4) . ?
O2 C14 1.442(4) . ?
O3 C20 1.369(4) . ?
O3 C21 1.423(4) . ?
C1 C2 1.383(4) . ?
C1 C6 1.402(4) . ?
C2 C3 1.376(5) . ?
C2 H2A 0.9300 . ?
C3 C4 1.382(5) . ?
C3 H3A 0.9300 . ?
C4 C5 1.368(5) . ?
C4 H4B 0.9300 . ?
C5 C6 1.397(5) . ?
C5 H5B 0.9300 . ?
C7 H7A 0.9600 . ?
C7 H7B 0.9600 . ?
C7 H7C 0.9600 . ?
C8 C9 1.387(4) . ?
C8 C13 1.400(5) . ?
C9 C10 1.378(5) . ?
C9 H9A 0.9300 . ?
C10 C11 1.360(6) . ?
C10 H10A 0.9300 . ?
C11 C12 1.371(5) . ?
C11 H11A 0.9300 . ?
C12 C13 1.373(5) . ?
C12 H12A 0.9300 . ?
C14 H14A 0.9600 . ?
C14 H14B 0.9600 . ?
C14 H14C 0.9600 . ?
C15 C20 1.382(5) . ?
C15 C16 1.397(5) . ?
C16 C17 1.379(5) . ?
C16 H16A 0.9300 . ?
C17 C18 1.371(5) . ?
C17 H17A 0.9300 . ?
C18 C19 1.371(5) . ?
C18 H18A 0.9300 . ?
C19 C20 1.383(5) . ?
C19 H19A 0.9300 . ?
C21 H21A 0.9600 . ?
C21 H21B 0.9600 . ?
C21 H21C 0.9600 . ?
C22 C23 1.378(5) . ?
C22 C27 1.403(5) . ?
C23 C24 1.367(5) . ?
C23 H23A 0.9300 . ?
C24 C25 1.372(6) . ?
C24 H24A 0.9300 . ?
C25 C26 1.379(6) . ?
C25 H25A 0.9300 . ?
C26 C27 1.384(5) . ?
C26 H26A 0.9300 . ?
C27 C28 1.482(5) . ?
C28 C29 1.399(5) . ?
C28 C33 1.402(5) . ?
C29 C30 1.374(5) . ?
C29 H29A 0.9300 . ?
C30 C31 1.356(6) . ?
C30 H30A 0.9300 . ?
C31 C32 1.393(5) . ?
C31 H31A 0.9300 . ?
C32 C33 1.378(5) . ?
C32 H32A 0.9300 . ?
C34 H34A 0.9600 . ?
C34 H34B 0.9600 . ?
C34 H34C 0.9600 . ?
